data_1553353
loop_
_publ_author_name
'Zhang, Ruifei'
'Feng, Xiao'
'Su, Guozhu'
'Mu, Zejing'
'Zhang, Hexinge'
'Zhao, Yanan'
'Jiao, Shungang'
'Cao, Lan'
'Chen, Suyile'
'Tu, Pengfei'
'Chai, Xingyun'

_publ_section_title
;
 Bioactive Sesquiterpenoids from the Peeled Stems of Syringa pinnatifolia.
;
_journal_issue 8
_journal_name_full 'Journal of natural products'
_journal_page_first 1711
_journal_page_last 1720
_journal_paper_doi 10.1021/acs.jnatprod.7b01071
_journal_volume 81
_journal_year 2018
_chemical_absolute_configuration ad
_chemical_formula_moiety 'C15 H26 O'
_chemical_formula_sum 'C15 H26 O'
_chemical_formula_weight 222.36
_chemical_melting_point 377.4(2)
_space_group_crystal_system monoclinic
_space_group_IT_number 4
_space_group_name_Hall 'P 2yb'
_space_group_name_H-M_alt 'P 1 21 1'
_atom_sites_solution_hydrogens geom
_atom_sites_solution_primary direct
_atom_sites_solution_secondary difmap
_audit_creation_date 2017-09-07
_audit_creation_method
;
  Olex2 1.1
  (compiled 2011.02.15 svn.r1672, GUI svn.r3494)
;
_cell_angle_alpha 90.00
_cell_angle_beta 92.894(4)
_cell_angle_gamma 90.00
_cell_formula_units_Z 6
_cell_length_a 6.0061(3)
_cell_length_b 25.4056(9)
_cell_length_c 13.9957(7)
_cell_measurement_reflns_used 6156
_cell_measurement_temperature 107.8(2)
_cell_measurement_theta_max 71.0830
_cell_measurement_theta_min 4.6890
_cell_volume 2132.86(17)
_computing_cell_refinement
;
CrysAlisPro, Agilent Technologies,
Version 1.171.37.35 (release 13-08-2014 CrysAlis171 .NET)
(compiled Aug 13 2014,18:06:01)
;
_computing_data_collection
;
CrysAlisPro, Agilent Technologies,
Version 1.171.37.35 (release 13-08-2014 CrysAlis171 .NET)
(compiled Aug 13 2014,18:06:01)
;
_computing_data_reduction
;
CrysAlisPro, Agilent Technologies,
Version 1.171.37.35 (release 13-08-2014 CrysAlis171 .NET)
(compiled Aug 13 2014,18:06:01)
;
_computing_molecular_graphics
;
O. V. Dolomanov, L. J. Bourhis, R. J. Gildea, J. A. K. Howard and H. Puschmann,
OLEX2: a complete structure solution, refinement and analysis program.
J. Appl. Cryst. (2009). 42, 339-341.
;
_computing_publication_material
;
O. V. Dolomanov, L. J. Bourhis, R. J. Gildea, J. A. K. Howard and H. Puschmann,
OLEX2: a complete structure solution, refinement and analysis program.
J. Appl. Cryst. (2009). 42, 339-341.
;
_computing_structure_refinement 'SHELXL-97 (Sheldrick, 1997)'
_computing_structure_solution 'A short history of SHELX (Sheldrick, 2007)'
_diffrn_ambient_environment N~2~
_diffrn_ambient_temperature 107.8(2)
_diffrn_detector 'CCD plate'
_diffrn_detector_area_resol_mean 16.0971
_diffrn_detector_type Eos
_diffrn_measured_fraction_theta_full 0.9995
_diffrn_measured_fraction_theta_max 0.9737
_diffrn_measurement_details
;
#__ type_ start__ end____ width___ exp.time_
  1 omega  -76.00  -48.00   1.0000    4.0000
omega____ theta____ kappa____ phi______ frames
    -       -8.5000  -77.0000   90.0000 28

#__ type_ start__ end____ width___ exp.time_
  2 omega   18.00   45.00   1.0000    4.0000
omega____ theta____ kappa____ phi______ frames
    -       -8.5000   45.0000 -180.0000 27

#__ type_ start__ end____ width___ exp.time_
  3 omega  -28.00   15.00   1.0000    4.0000
omega____ theta____ kappa____ phi______ frames
    -       -8.5000  111.0000  -60.0000 43

#__ type_ start__ end____ width___ exp.time_
  4 omega    8.00  100.00   1.0000    4.0000
omega____ theta____ kappa____ phi______ frames
    -       34.8036   77.0000    0.0000 92

#__ type_ start__ end____ width___ exp.time_
  5 omega   10.00  100.00   1.0000    4.0000
omega____ theta____ kappa____ phi______ frames
    -       34.8036   77.0000 -180.0000 90

#__ type_ start__ end____ width___ exp.time_
  6 omega  -31.00   48.00   1.0000    4.0000
omega____ theta____ kappa____ phi______ frames
    -       34.8036  -37.0000  -60.0000 79

#__ type_ start__ end____ width___ exp.time_
  7 omega   44.00   70.00   1.0000    4.0000
omega____ theta____ kappa____ phi______ frames
    -       34.8036  -93.0000   77.0000 26

#__ type_ start__ end____ width___ exp.time_
  8 omega    8.00   93.00   1.0000    4.0000
omega____ theta____ kappa____ phi______ frames
    -       34.8036   77.0000  -90.0000 85

#__ type_ start__ end____ width___ exp.time_
  9 omega   16.00  103.00   1.0000    4.0000
omega____ theta____ kappa____ phi______ frames
    -       34.8036   37.0000  120.0000 87

#__ type_ start__ end____ width___ exp.time_
 10 omega   41.00   91.00   1.0000   10.0000
omega____ theta____ kappa____ phi______ frames
    -      108.0000  -45.0000 -120.0000 50

#__ type_ start__ end____ width___ exp.time_
 11 omega   58.00  135.00   1.0000   10.0000
omega____ theta____ kappa____ phi______ frames
    -      108.0000  -77.0000  120.0000 77

#__ type_ start__ end____ width___ exp.time_
 12 omega   42.00   97.00   1.0000   10.0000
omega____ theta____ kappa____ phi______ frames
    -      108.0000  -45.0000  -30.0000 55

#__ type_ start__ end____ width___ exp.time_
 13 omega   82.00  107.00   1.0000   10.0000
omega____ theta____ kappa____ phi______ frames
    -      108.0000   77.0000  120.0000 25

#__ type_ start__ end____ width___ exp.time_
 14 omega   92.00  171.00   1.0000   10.0000
omega____ theta____ kappa____ phi______ frames
    -      108.0000   45.0000  -30.0000 79

#__ type_ start__ end____ width___ exp.time_
 15 omega  147.00  173.00   1.0000   10.0000
omega____ theta____ kappa____ phi______ frames
    -      108.0000   45.0000  -60.0000 26

#__ type_ start__ end____ width___ exp.time_
 16 omega   91.00  121.00   1.0000   10.0000
omega____ theta____ kappa____ phi______ frames
    -      108.0000   45.0000  -60.0000 30

#__ type_ start__ end____ width___ exp.time_
 17 omega   47.00   85.00   1.0000   10.0000
omega____ theta____ kappa____ phi______ frames
    -      108.0000  -45.0000   60.0000 38

#__ type_ start__ end____ width___ exp.time_
 18 omega  141.00  174.00   1.0000   10.0000
omega____ theta____ kappa____ phi______ frames
    -      108.0000   45.0000  -90.0000 33

#__ type_ start__ end____ width___ exp.time_
 19 omega   92.00  120.00   1.0000   10.0000
omega____ theta____ kappa____ phi______ frames
    -      108.0000   45.0000  -90.0000 28

#__ type_ start__ end____ width___ exp.time_
 20 omega   90.00  116.00   1.0000   10.0000
omega____ theta____ kappa____ phi______ frames
    -      108.0000  -77.0000  -60.0000 26

#__ type_ start__ end____ width___ exp.time_
 21 omega   65.00   98.00   1.0000   10.0000
omega____ theta____ kappa____ phi______ frames
    -      108.0000  -45.0000  -90.0000 33

#__ type_ start__ end____ width___ exp.time_
 22 omega   40.00  122.00   1.0000   10.0000
omega____ theta____ kappa____ phi______ frames
    -      108.0000  -93.0000 -102.0000 82

#__ type_ start__ end____ width___ exp.time_
 23 omega   96.00  129.00   1.0000   10.0000
omega____ theta____ kappa____ phi______ frames
    -      108.0000   45.0000 -150.0000 33

#__ type_ start__ end____ width___ exp.time_
 24 omega   44.00   93.00   1.0000   10.0000
omega____ theta____ kappa____ phi______ frames
    -      108.0000  -45.0000  120.0000 49

#__ type_ start__ end____ width___ exp.time_
 25 omega   94.00  169.00   1.0000   10.0000
omega____ theta____ kappa____ phi______ frames
    -      108.0000   45.0000 -120.0000 75

#__ type_ start__ end____ width___ exp.time_
 26 omega   97.00  175.00   1.0000   10.0000
omega____ theta____ kappa____ phi______ frames
    -      108.0000   45.0000   60.0000 78

#__ type_ start__ end____ width___ exp.time_
 27 omega   41.00  119.00   1.0000   10.0000
omega____ theta____ kappa____ phi______ frames
    -      108.0000 -121.0000  129.0000 78
;
_diffrn_measurement_device 'four-circle diffractometer'
_diffrn_measurement_device_type 'Xcalibur, Eos, Gemini'
_diffrn_measurement_method '\w scans'
_diffrn_orient_matrix_UB_11 -0.1478543000
_diffrn_orient_matrix_UB_12 -0.0383544000
_diffrn_orient_matrix_UB_13 -0.0603562000
_diffrn_orient_matrix_UB_21 -0.0199306000
_diffrn_orient_matrix_UB_22 0.0408721000
_diffrn_orient_matrix_UB_23 -0.0814418000
_diffrn_orient_matrix_UB_31 0.2089657000
_diffrn_orient_matrix_UB_32 -0.0232225000
_diffrn_orient_matrix_UB_33 -0.0435436000
_diffrn_radiation_monochromator graphite
_diffrn_radiation_probe x-ray
_diffrn_radiation_type 'Cu K\a'
_diffrn_radiation_wavelength 1.54184
_diffrn_reflns_av_R_equivalents 0.0321
_diffrn_reflns_av_unetI/netI 0.0489
_diffrn_reflns_limit_h_max 7
_diffrn_reflns_limit_h_min -6
_diffrn_reflns_limit_k_max 31
_diffrn_reflns_limit_k_min -30
_diffrn_reflns_limit_l_max 17
_diffrn_reflns_limit_l_min -17
_diffrn_reflns_number 14380
_diffrn_reflns_theta_full 71.06
_diffrn_reflns_theta_max 71.06
_diffrn_reflns_theta_min 3.16
_diffrn_source 'Enhance (Cu) X-ray Source'
_exptl_absorpt_coefficient_mu 0.470
_exptl_absorpt_correction_T_max 1.00000
_exptl_absorpt_correction_T_min 0.64933
_exptl_absorpt_correction_type multi-scan
_exptl_absorpt_process_details
;
CrysAlisPro, Agilent Technologies,
Version 1.171.37.35 (release 13-08-2014 CrysAlis171 .NET)
(compiled Aug 13 2014,18:06:01)
Empirical absorption correction using spherical harmonics,
 implemented in SCALE3 ABSPACK scaling algorithm.
;
_exptl_crystal_colour colorless
_exptl_crystal_density_diffrn 1.039
_exptl_crystal_density_method 'not measured'
_exptl_crystal_description block
_exptl_crystal_F_000 744
_exptl_crystal_size_max 0.50
_exptl_crystal_size_mid 0.06
_exptl_crystal_size_min 0.02
_refine_diff_density_max 0.197
_refine_diff_density_min -0.187
_refine_diff_density_rms 0.035
_refine_ls_abs_structure_details 'Flack H D (1983), Acta Cryst. A39, 876-881'
_refine_ls_abs_structure_Flack -0.03(17)
_refine_ls_extinction_method none
_refine_ls_goodness_of_fit_ref 1.027
_refine_ls_hydrogen_treatment mixed
_refine_ls_matrix_type full
_refine_ls_number_parameters 448
_refine_ls_number_reflns 8043
_refine_ls_number_restraints 1
_refine_ls_restrained_S_all 1.027
_refine_ls_R_factor_all 0.0441
_refine_ls_R_factor_gt 0.0410
_refine_ls_shift/su_max 0.000
_refine_ls_shift/su_mean 0.000
_refine_ls_structure_factor_coef Fsqd
_refine_ls_weighting_details 'calc w=1/[\s^2^(Fo^2^)+(0.0500P)^2^+0.2141P] where P=(Fo^2^+2Fc^2^)/3'
_refine_ls_weighting_scheme calc
_refine_ls_wR_factor_gt 0.1008
_refine_ls_wR_factor_ref 0.1039
_reflns_number_gt 7550
_reflns_number_total 8043
_reflns_threshold_expression >2sigma(I)
_cod_data_source_file np7b01071_si_002.cif
_cod_data_source_block exp_5112
_cod_depositor_comments
;
The following automatic conversions were performed:

data item '_chemical_melting_point' value '377.25-377.65 K' was
changed to '377.4(2)' -- the average value was taken and precision
was estimated.

Automatic conversion script
Id: cif_fix_values 6909 2019-04-08 15:41:33Z antanas 
;
_cod_database_code 1553353
_reflns_odcompleteness_completeness 99.95
_reflns_odcompleteness_iscentric 1
_reflns_odcompleteness_theta 66.97

loop_
_space_group_symop_id
_space_group_symop_operation_xyz
1 'x, y, z'
2 '-x, y+1/2, -z'

loop_
_atom_site_label
_atom_site_type_symbol
_atom_site_fract_x
_atom_site_fract_y
_atom_site_fract_z
_atom_site_U_iso_or_equiv
_atom_site_adp_type
_atom_site_occupancy
_atom_site_symmetry_multiplicity
_atom_site_calc_flag
_atom_site_refinement_flags
O1 O 0.9866(2) 0.27757(5) 0.28657(9) 0.0236(3) Uani 1 1 d .
H1 H 0.9113 0.2758 0.3338 0.035 Uiso 1 1 calc R
O2 O 1.3431(2) 0.21930(5) 0.33068(10) 0.0288(3) Uani 1 1 d .
H2 H 1.2489 0.2410 0.3127 0.043 Uiso 1 1 calc R
O3 O 0.6702(2) 0.27611(5) 0.41409(8) 0.0242(3) Uani 1 1 d .
H3 H 0.5777 0.2577 0.3849 0.036 Uiso 1 1 calc R
C1 C 0.9180(3) 0.32229(6) 0.22998(12) 0.0190(3) Uani 1 1 d .
H1A H 0.7547 0.3234 0.2259 0.023 Uiso 1 1 calc R
C2 C 1.0026(3) 0.37261(7) 0.27566(12) 0.0197(3) Uani 1 1 d .
H2A H 1.1297 0.3711 0.3163 0.024 Uiso 1 1 calc R
C43 C 0.5503(4) 0.14458(8) 0.75987(14) 0.0317(4) Uani 1 1 d .
H43A H 0.6170 0.1217 0.8078 0.048 Uiso 1 1 calc R
H43B H 0.4889 0.1239 0.7075 0.048 Uiso 1 1 calc R
H43C H 0.4339 0.1647 0.7869 0.048 Uiso 1 1 calc R
C5 C 1.0890(3) 0.49599(7) 0.19241(14) 0.0259(4) Uani 1 1 d .
H5A H 0.9626 0.5031 0.1484 0.031 Uiso 1 1 calc R
H5B H 1.1621 0.5293 0.2072 0.031 Uiso 1 1 calc R
C4 C 1.0021(3) 0.47214(7) 0.28669(12) 0.0229(4) Uani 1 1 d .
C18 C 1.3161(3) 0.11998(7) 0.14177(13) 0.0226(4) Uani 1 1 d .
H18 H 1.1762 0.1060 0.1521 0.027 Uiso 1 1 calc R
C31 C 0.6133(3) 0.28056(7) 0.51165(12) 0.0202(3) Uani 1 1 d .
H31 H 0.4505 0.2799 0.5137 0.024 Uiso 1 1 calc R
C44 C 0.7522(3) 0.33635(8) 0.82036(13) 0.0267(4) Uani 1 1 d .
H44A H 0.7791 0.3405 0.8881 0.040 Uiso 1 1 calc R
H44B H 0.6220 0.3150 0.8081 0.040 Uiso 1 1 calc R
H44C H 0.7293 0.3703 0.7913 0.040 Uiso 1 1 calc R
C16 C 1.2801(3) 0.16831(7) 0.29471(13) 0.0219(3) Uani 1 1 d .
H16 H 1.1178 0.1675 0.2834 0.026 Uiso 1 1 calc R
C3 C 0.9063(3) 0.41868(7) 0.26112(12) 0.0211(3) Uani 1 1 d .
H3A H 0.7637 0.4183 0.2319 0.025 Uiso 1 1 calc R
C34 C 0.7282(3) 0.18197(7) 0.72362(13) 0.0235(4) Uani 1 1 d .
C35 C 0.8226(3) 0.21613(7) 0.80910(12) 0.0249(4) Uani 1 1 d .
H35A H 0.6996 0.2327 0.8399 0.030 Uiso 1 1 calc R
H35B H 0.8993 0.1934 0.8557 0.030 Uiso 1 1 calc R
C32 C 0.7059(3) 0.23532(7) 0.57066(12) 0.0197(3) Uani 1 1 d .
H32 H 0.8298 0.2177 0.5494 0.024 Uiso 1 1 calc R
C17 C 1.3867(3) 0.15721(7) 0.20154(13) 0.0223(4) Uani 1 1 d .
H17 H 1.5079 0.1776 0.1855 0.027 Uiso 1 1 calc R
C33 C 0.6217(3) 0.21922(7) 0.65042(12) 0.0217(3) Uani 1 1 d .
H33 H 0.4815 0.2321 0.6633 0.026 Uiso 1 1 calc R
C22 C 1.6198(3) 0.01972(7) 0.26489(14) 0.0263(4) Uani 1 1 d .
C42 C 0.9149(3) 0.14924(7) 0.68307(14) 0.0282(4) Uani 1 1 d .
H42A H 0.9815 0.1274 0.7326 0.042 Uiso 1 1 calc R
H42B H 1.0258 0.1723 0.6591 0.042 Uiso 1 1 calc R
H42C H 0.8545 0.1275 0.6320 0.042 Uiso 1 1 calc R
C15 C 0.9090(3) 0.26564(7) 0.08087(14) 0.0284(4) Uani 1 1 d .
H15A H 0.9770 0.2357 0.1122 0.043 Uiso 1 1 calc R
H15B H 0.9426 0.2655 0.0145 0.043 Uiso 1 1 calc R
H15C H 0.7504 0.2641 0.0862 0.043 Uiso 1 1 calc R
C39 C 1.0371(3) 0.37506(7) 0.64332(13) 0.0260(4) Uani 1 1 d .
H39A H 1.1582 0.3963 0.6209 0.031 Uiso 1 1 calc R
H39B H 0.9171 0.3987 0.6583 0.031 Uiso 1 1 calc R
C12 C 1.1914(3) 0.46902(8) 0.36389(13) 0.0285(4) Uani 1 1 d .
H12A H 1.3081 0.4469 0.3420 0.043 Uiso 1 1 calc R
H12B H 1.1357 0.4545 0.4213 0.043 Uiso 1 1 calc R
H12C H 1.2491 0.5037 0.3768 0.043 Uiso 1 1 calc R
C6 C 1.2493(3) 0.46059(7) 0.14401(13) 0.0242(4) Uani 1 1 d .
H6 H 1.3840 0.4542 0.1778 0.029 Uiso 1 1 calc R
C7 C 1.2231(3) 0.43727(7) 0.05905(13) 0.0229(4) Uani 1 1 d .
C38 C 1.1191(3) 0.34627(8) 0.73591(14) 0.0273(4) Uani 1 1 d .
H38A H 1.2504 0.3259 0.7223 0.033 Uiso 1 1 calc R
H38B H 1.1640 0.3725 0.7835 0.033 Uiso 1 1 calc R
C14 C 1.0253(3) 0.44573(8) -0.01019(14) 0.0282(4) Uani 1 1 d .
H14A H 0.9156 0.4667 0.0198 0.042 Uiso 1 1 calc R
H14B H 0.9617 0.4123 -0.0283 0.042 Uiso 1 1 calc R
H14C H 1.0729 0.4636 -0.0661 0.042 Uiso 1 1 calc R
C13 C 0.8169(3) 0.50791(7) 0.32249(15) 0.0308(4) Uani 1 1 d .
H13A H 0.8766 0.5423 0.3362 0.046 Uiso 1 1 calc R
H13B H 0.7602 0.4932 0.3796 0.046 Uiso 1 1 calc R
H13C H 0.6984 0.5105 0.2741 0.046 Uiso 1 1 calc R
C25 C 1.5995(3) 0.12060(7) 0.38949(13) 0.0214(3) Uani 1 1 d .
H25A H 1.6493 0.1471 0.4356 0.026 Uiso 1 1 calc R
H25B H 1.6738 0.1272 0.3307 0.026 Uiso 1 1 calc R
C29 C 1.4233(4) -0.01573(8) 0.28137(17) 0.0360(5) Uani 1 1 d .
H29A H 1.3393 -0.0016 0.3320 0.054 Uiso 1 1 calc R
H29B H 1.4759 -0.0503 0.2988 0.054 Uiso 1 1 calc R
H29C H 1.3298 -0.0178 0.2238 0.054 Uiso 1 1 calc R
C37 C 0.9514(3) 0.30992(7) 0.77860(12) 0.0225(4) Uani 1 1 d .
C41 C 0.6976(3) 0.33338(7) 0.55311(12) 0.0212(3) Uani 1 1 d .
H41 H 0.6449 0.3359 0.6181 0.025 Uiso 1 1 calc R
C19 C 1.4344(3) 0.09730(8) 0.05880(13) 0.0261(4) Uani 1 1 d .
C21 C 1.6607(3) 0.04187(7) 0.18112(14) 0.0264(4) Uani 1 1 d .
H21 H 1.7949 0.0600 0.1791 0.032 Uiso 1 1 calc R
C40 C 0.9534(3) 0.33782(7) 0.56170(12) 0.0232(3) Uani 1 1 d .
H40A H 1.0063 0.3507 0.5016 0.028 Uiso 1 1 calc R
H40B H 1.0165 0.3031 0.5730 0.028 Uiso 1 1 calc R
C26 C 1.3467(3) 0.12608(7) 0.36980(13) 0.0227(3) Uani 1 1 d .
H26 H 1.2929 0.0923 0.3441 0.027 Uiso 1 1 calc R
C8 C 1.3961(3) 0.39912(8) 0.02551(13) 0.0261(4) Uani 1 1 d .
H8A H 1.5297 0.4026 0.0669 0.031 Uiso 1 1 calc R
H8B H 1.4344 0.4092 -0.0385 0.031 Uiso 1 1 calc R
C11 C 1.0000(3) 0.31622(7) 0.12813(12) 0.0207(3) Uani 1 1 d .
H11 H 0.9364 0.3456 0.0906 0.025 Uiso 1 1 calc R
C9 C 1.3250(3) 0.34064(8) 0.02376(13) 0.0267(4) Uani 1 1 d .
H9A H 1.4482 0.3195 0.0031 0.032 Uiso 1 1 calc R
H9B H 1.2017 0.3362 -0.0230 0.032 Uiso 1 1 calc R
C20 C 1.5190(3) 0.04140(8) 0.08964(14) 0.0296(4) Uani 1 1 d .
H20A H 1.3915 0.0187 0.0975 0.036 Uiso 1 1 calc R
H20B H 1.6049 0.0267 0.0391 0.036 Uiso 1 1 calc R
C45 C 0.5947(3) 0.37946(8) 0.49647(14) 0.0288(4) Uani 1 1 d .
H45A H 0.6419 0.3783 0.4320 0.043 Uiso 1 1 calc R
H45B H 0.6425 0.4120 0.5258 0.043 Uiso 1 1 calc R
H45C H 0.4352 0.3771 0.4960 0.043 Uiso 1 1 calc R
C10 C 1.2538(3) 0.31977(7) 0.12180(12) 0.0232(4) Uani 1 1 d .
H10A H 1.3180 0.2851 0.1328 0.028 Uiso 1 1 calc R
H10B H 1.3134 0.3429 0.1720 0.028 Uiso 1 1 calc R
C24 C 1.6693(3) 0.06582(7) 0.42808(14) 0.0276(4) Uani 1 1 d .
H24A H 1.5395 0.0485 0.4521 0.033 Uiso 1 1 calc R
H24B H 1.7771 0.0703 0.4814 0.033 Uiso 1 1 calc R
C30 C 1.2285(3) 0.13549(9) 0.46278(15) 0.0341(4) Uani 1 1 d .
H30A H 1.2746 0.1687 0.4897 0.051 Uiso 1 1 calc R
H30B H 1.2667 0.1079 0.5074 0.051 Uiso 1 1 calc R
H30C H 1.0701 0.1358 0.4495 0.051 Uiso 1 1 calc R
C23 C 1.7715(3) 0.03001(7) 0.35255(15) 0.0302(4) Uani 1 1 d .
H23A H 1.9078 0.0461 0.3324 0.036 Uiso 1 1 calc R
H23B H 1.8110 -0.0034 0.3822 0.036 Uiso 1 1 calc R
C27 C 1.6313(3) 0.13157(9) 0.03080(14) 0.0340(4) Uani 1 1 d .
H27A H 1.5775 0.1656 0.0106 0.051 Uiso 1 1 calc R
H27B H 1.7049 0.1151 -0.0206 0.051 Uiso 1 1 calc R
H27C H 1.7347 0.1355 0.0849 0.051 Uiso 1 1 calc R
C36 C 0.9815(3) 0.25815(7) 0.77866(12) 0.0238(4) Uani 1 1 d .
H36 H 1.1169 0.2464 0.7573 0.029 Uiso 1 1 calc R
C28 C 1.2691(4) 0.09117(9) -0.02779(14) 0.0332(4) Uani 1 1 d .
H28A H 1.1436 0.0707 -0.0098 0.050 Uiso 1 1 calc R
H28B H 1.3413 0.0737 -0.0786 0.050 Uiso 1 1 calc R
H28C H 1.2191 0.1253 -0.0491 0.050 Uiso 1 1 calc R

loop_
_atom_site_aniso_label
_atom_site_aniso_U_11
_atom_site_aniso_U_22
_atom_site_aniso_U_33
_atom_site_aniso_U_23
_atom_site_aniso_U_13
_atom_site_aniso_U_12
O1 0.0245(6) 0.0200(6) 0.0269(6) 0.0062(5) 0.0065(5) 0.0049(5)
O2 0.0264(6) 0.0197(6) 0.0389(7) -0.0097(5) -0.0108(5) 0.0054(5)
O3 0.0249(6) 0.0301(7) 0.0174(6) -0.0012(5) 0.0002(5) -0.0082(5)
C1 0.0164(7) 0.0160(8) 0.0248(8) 0.0036(6) 0.0016(6) 0.0033(6)
C2 0.0197(8) 0.0224(8) 0.0170(7) 0.0010(6) 0.0005(6) -0.0005(6)
C43 0.0393(11) 0.0290(10) 0.0269(9) 0.0058(8) 0.0017(8) -0.0056(8)
C5 0.0310(9) 0.0174(8) 0.0289(9) 0.0007(7) -0.0019(7) -0.0026(7)
C4 0.0249(9) 0.0200(9) 0.0236(9) -0.0014(7) -0.0004(7) 0.0005(7)
C18 0.0189(8) 0.0241(9) 0.0246(9) 0.0014(7) -0.0022(7) -0.0022(6)
C31 0.0169(7) 0.0247(9) 0.0190(8) 0.0031(7) 0.0016(6) -0.0027(7)
C44 0.0290(9) 0.0249(9) 0.0260(9) -0.0049(7) -0.0001(7) 0.0012(7)
C16 0.0179(8) 0.0187(8) 0.0284(9) -0.0045(7) -0.0058(7) 0.0024(6)
C3 0.0176(7) 0.0222(8) 0.0233(9) 0.0001(7) -0.0005(6) 0.0006(7)
C34 0.0283(9) 0.0210(9) 0.0209(8) 0.0016(7) -0.0005(7) -0.0015(7)
C35 0.0289(9) 0.0263(9) 0.0196(8) 0.0006(7) -0.0001(7) 0.0033(7)
C32 0.0187(8) 0.0188(8) 0.0214(8) -0.0032(6) 0.0010(6) -0.0015(6)
C17 0.0211(8) 0.0181(8) 0.0270(9) 0.0048(7) -0.0046(7) 0.0001(6)
C33 0.0205(8) 0.0215(8) 0.0230(8) -0.0001(7) -0.0011(6) -0.0024(7)
C22 0.0264(9) 0.0146(8) 0.0374(10) -0.0048(7) -0.0029(8) 0.0047(7)
C42 0.0370(10) 0.0210(9) 0.0263(9) -0.0001(7) 0.0001(8) 0.0044(8)
C15 0.0313(9) 0.0249(10) 0.0289(9) -0.0029(7) -0.0005(7) -0.0015(7)
C39 0.0256(9) 0.0212(8) 0.0313(9) -0.0028(7) 0.0029(7) -0.0064(7)
C12 0.0338(10) 0.0266(9) 0.0247(9) -0.0041(7) -0.0033(7) -0.0037(8)
C6 0.0235(8) 0.0228(9) 0.0261(9) 0.0056(7) -0.0019(7) -0.0048(7)
C7 0.0234(8) 0.0226(9) 0.0227(9) 0.0062(7) 0.0019(7) -0.0056(7)
C38 0.0232(8) 0.0271(9) 0.0312(9) -0.0076(7) -0.0039(7) -0.0030(7)
C14 0.0325(10) 0.0266(9) 0.0248(9) 0.0029(7) -0.0042(8) -0.0019(8)
C13 0.0338(10) 0.0188(9) 0.0402(11) -0.0036(8) 0.0054(8) -0.0004(8)
C25 0.0222(8) 0.0200(8) 0.0218(8) -0.0009(6) -0.0004(6) -0.0011(6)
C29 0.0399(11) 0.0238(10) 0.0434(12) 0.0032(8) -0.0077(9) -0.0064(8)
C37 0.0216(8) 0.0267(9) 0.0185(8) -0.0042(7) -0.0057(6) 0.0003(7)
C41 0.0229(8) 0.0232(8) 0.0178(7) 0.0007(6) 0.0027(6) 0.0014(7)
C19 0.0279(9) 0.0304(10) 0.0200(9) -0.0016(7) -0.0003(7) -0.0067(8)
C21 0.0201(8) 0.0235(9) 0.0358(10) -0.0072(7) 0.0012(7) 0.0025(7)
C40 0.0235(8) 0.0217(8) 0.0247(8) -0.0005(7) 0.0043(7) -0.0018(7)
C26 0.0225(8) 0.0208(8) 0.0247(9) -0.0025(7) 0.0008(7) -0.0023(7)
C8 0.0216(8) 0.0346(10) 0.0223(9) 0.0047(7) 0.0029(7) -0.0032(7)
C11 0.0213(8) 0.0173(8) 0.0234(8) 0.0018(6) -0.0009(6) 0.0015(6)
C9 0.0263(9) 0.0310(10) 0.0233(9) -0.0009(7) 0.0048(7) 0.0039(7)
C20 0.0314(10) 0.0281(10) 0.0297(10) -0.0092(8) 0.0037(8) -0.0016(8)
C45 0.0321(9) 0.0272(10) 0.0273(9) 0.0046(7) 0.0029(8) 0.0064(8)
C10 0.0223(8) 0.0244(9) 0.0231(8) 0.0031(7) 0.0023(7) 0.0057(7)
C24 0.0294(9) 0.0247(9) 0.0280(9) 0.0055(7) -0.0058(7) -0.0023(7)
C30 0.0286(9) 0.0447(12) 0.0294(10) -0.0056(9) 0.0045(8) -0.0034(9)
C23 0.0275(9) 0.0213(9) 0.0410(11) 0.0034(8) -0.0061(8) 0.0058(7)
C27 0.0347(10) 0.0443(12) 0.0232(9) -0.0009(8) 0.0025(8) -0.0137(9)
C36 0.0218(8) 0.0289(9) 0.0205(8) -0.0018(7) -0.0017(7) 0.0029(7)
C28 0.0370(11) 0.0401(11) 0.0221(9) -0.0047(8) -0.0030(8) -0.0112(9)

loop_
_atom_type_symbol
_atom_type_description
_atom_type_scat_dispersion_real
_atom_type_scat_dispersion_imag
_atom_type_scat_source
C C 0.0181 0.0091 'International Tables Vol C Tables 4.2.6.8 and 6.1.1.4'
H H 0.0000 0.0000 'International Tables Vol C Tables 4.2.6.8 and 6.1.1.4'
O O 0.0492 0.0322 'International Tables Vol C Tables 4.2.6.8 and 6.1.1.4'

loop_
_geom_angle_atom_site_label_1
_geom_angle_atom_site_label_2
_geom_angle_atom_site_label_3
_geom_angle
C1 O1 H1 109.5
C16 O2 H2 109.5
C31 O3 H3 109.5
O1 C1 H1A 108.3
O1 C1 C2 110.92(13)
O1 C1 C11 109.63(13)
C2 C1 H1A 108.3
C2 C1 C11 111.17(13)
C11 C1 H1A 108.3
C1 C2 H2A 118.2
C3 C2 C1 123.57(15)
C3 C2 H2A 118.2
H43A C43 H43B 109.5
H43A C43 H43C 109.5
H43B C43 H43C 109.5
C34 C43 H43A 109.5
C34 C43 H43B 109.5
C34 C43 H43C 109.5
H5A C5 H5B 107.7
C4 C5 H5A 108.9
C4 C5 H5B 108.9
C6 C5 H5A 108.9
C6 C5 H5B 108.9
C6 C5 C4 113.36(15)
C3 C4 C5 106.71(14)
C3 C4 C12 112.40(15)
C3 C4 C13 109.57(15)
C12 C4 C5 110.36(15)
C12 C4 C13 108.89(15)
C13 C4 C5 108.84(15)
C17 C18 H18 116.0
C17 C18 C19 127.92(17)
C19 C18 H18 116.0
O3 C31 H31 108.3
O3 C31 C32 111.38(14)
O3 C31 C41 109.86(13)
C32 C31 H31 108.3
C32 C31 C41 110.74(13)
C41 C31 H31 108.3
H44A C44 H44B 109.5
H44A C44 H44C 109.5
H44B C44 H44C 109.5
C37 C44 H44A 109.5
C37 C44 H44B 109.5
C37 C44 H44C 109.5
O2 C16 H16 108.6
O2 C16 C17 110.89(15)
O2 C16 C26 109.56(14)
C17 C16 H16 108.6
C17 C16 C26 110.66(14)
C26 C16 H16 108.6
C2 C3 C4 127.11(15)
C2 C3 H3A 116.4
C4 C3 H3A 116.4
C43 C34 C35 108.83(15)
C33 C34 C43 109.50(15)
C33 C34 C35 107.22(14)
C33 C34 C42 112.45(15)
C42 C34 C43 108.78(16)
C42 C34 C35 110.00(15)
C34 C35 H35A 109.0
C34 C35 H35B 109.0
H35A C35 H35B 107.8
C36 C35 C34 112.82(15)
C36 C35 H35A 109.0
C36 C35 H35B 109.0
C31 C32 H32 118.1
C33 C32 C31 123.82(16)
C33 C32 H32 118.1
C18 C17 C16 123.09(16)
C18 C17 H17 118.5
C16 C17 H17 118.5
C34 C33 H33 116.5
C32 C33 C34 127.06(17)
C32 C33 H33 116.5
C29 C22 C23 114.96(17)
C21 C22 C29 124.40(18)
C21 C22 C23 120.63(18)
C34 C42 H42A 109.5
C34 C42 H42B 109.5
C34 C42 H42C 109.5
H42A C42 H42B 109.5
H42A C42 H42C 109.5
H42B C42 H42C 109.5
H15A C15 H15B 109.5
H15A C15 H15C 109.5
H15B C15 H15C 109.5
C11 C15 H15A 109.5
C11 C15 H15B 109.5
C11 C15 H15C 109.5
H39A C39 H39B 107.6
C38 C39 H39A 108.7
C38 C39 H39B 108.7
C38 C39 C40 114.04(15)
C40 C39 H39A 108.7
C40 C39 H39B 108.7
C4 C12 H12A 109.5
C4 C12 H12B 109.5
C4 C12 H12C 109.5
H12A C12 H12B 109.5
H12A C12 H12C 109.5
H12B C12 H12C 109.5
C5 C6 H6 115.9
C7 C6 C5 128.26(17)
C7 C6 H6 115.9
C6 C7 C14 124.31(18)
C6 C7 C8 120.70(16)
C14 C7 C8 114.99(16)
C39 C38 H38A 108.4
C39 C38 H38B 108.4
H38A C38 H38B 107.5
C37 C38 C39 115.44(15)
C37 C38 H38A 108.4
C37 C38 H38B 108.4
C7 C14 H14A 109.5
C7 C14 H14B 109.5
C7 C14 H14C 109.5
H14A C14 H14B 109.5
H14A C14 H14C 109.5
H14B C14 H14C 109.5
C4 C13 H13A 109.5
C4 C13 H13B 109.5
C4 C13 H13C 109.5
H13A C13 H13B 109.5
H13A C13 H13C 109.5
H13B C13 H13C 109.5
H25A C25 H25B 107.8
C26 C25 H25A 109.0
C26 C25 H25B 109.0
C26 C25 C24 113.14(14)
C24 C25 H25A 109.0
C24 C25 H25B 109.0
C22 C29 H29A 109.5
C22 C29 H29B 109.5
C22 C29 H29C 109.5
H29A C29 H29B 109.5
H29A C29 H29C 109.5
H29B C29 H29C 109.5
C38 C37 C44 115.89(16)
C36 C37 C44 123.29(18)
C36 C37 C38 120.82(17)
C31 C41 H41 106.9
C31 C41 C40 113.69(14)
C40 C41 H41 106.9
C45 C41 C31 110.87(14)
C45 C41 H41 106.9
C45 C41 C40 111.13(15)
C18 C19 C20 107.12(15)
C18 C19 C27 112.29(16)
C18 C19 C28 109.62(16)
C27 C19 C20 110.02(16)
C27 C19 C28 109.38(15)
C28 C19 C20 108.32(15)
C22 C21 H21 115.7
C22 C21 C20 128.64(18)
C20 C21 H21 115.7
C39 C40 H40A 109.0
C39 C40 H40B 109.0
C41 C40 C39 112.84(15)
C41 C40 H40A 109.0
C41 C40 H40B 109.0
H40A C40 H40B 107.8
C16 C26 H26 106.9
C25 C26 C16 113.94(14)
C25 C26 H26 106.9
C30 C26 C16 110.82(15)
C30 C26 C25 110.98(15)
C30 C26 H26 106.9
C7 C8 H8A 108.5
C7 C8 H8B 108.5
C7 C8 C9 115.29(15)
H8A C8 H8B 107.5
C9 C8 H8A 108.5
C9 C8 H8B 108.5
C1 C11 H11 106.6
C15 C11 C1 111.07(14)
C15 C11 H11 106.6
C15 C11 C10 110.98(15)
C10 C11 C1 114.40(14)
C10 C11 H11 106.6
C8 C9 H9A 108.8
C8 C9 H9B 108.8
C8 C9 C10 113.75(15)
H9A C9 H9B 107.7
C10 C9 H9A 108.8
C10 C9 H9B 108.8
C19 C20 H20A 109.0
C19 C20 H20B 109.0
C21 C20 C19 113.02(15)
C21 C20 H20A 109.0
C21 C20 H20B 109.0
H20A C20 H20B 107.8
C41 C45 H45A 109.5
C41 C45 H45B 109.5
C41 C45 H45C 109.5
H45A C45 H45B 109.5
H45A C45 H45C 109.5
H45B C45 H45C 109.5
C11 C10 C9 112.97(14)
C11 C10 H10A 109.0
C11 C10 H10B 109.0
C9 C10 H10A 109.0
C9 C10 H10B 109.0
H10A C10 H10B 107.8
C25 C24 H24A 108.8
C25 C24 H24B 108.8
C25 C24 C23 113.68(15)
H24A C24 H24B 107.7
C23 C24 H24A 108.8
C23 C24 H24B 108.8
C26 C30 H30A 109.5
C26 C30 H30B 109.5
C26 C30 H30C 109.5
H30A C30 H30B 109.5
H30A C30 H30C 109.5
H30B C30 H30C 109.5
C22 C23 C24 114.37(15)
C22 C23 H23A 108.7
C22 C23 H23B 108.7
C24 C23 H23A 108.7
C24 C23 H23B 108.7
H23A C23 H23B 107.6
C19 C27 H27A 109.5
C19 C27 H27B 109.5
C19 C27 H27C 109.5
H27A C27 H27B 109.5
H27A C27 H27C 109.5
H27B C27 H27C 109.5
C35 C36 H36 116.1
C37 C36 C35 127.87(18)
C37 C36 H36 116.1
C19 C28 H28A 109.5
C19 C28 H28B 109.5
C19 C28 H28C 109.5
H28A C28 H28B 109.5
H28A C28 H28C 109.5
H28B C28 H28C 109.5

loop_
_geom_bond_atom_site_label_1
_geom_bond_atom_site_label_2
_geom_bond_distance
O1 H1 0.8200
O1 C1 1.4334(19)
O2 H2 0.8200
O2 C16 1.434(2)
O3 H3 0.8200
O3 C31 1.429(2)
C1 H1A 0.9800
C1 C2 1.506(2)
C1 C11 1.539(2)
C2 H2A 0.9300
C2 C3 1.317(3)
C43 H43A 0.9600
C43 H43B 0.9600
C43 H43C 0.9600
C43 C34 1.535(3)
C5 H5A 0.9700
C5 H5B 0.9700
C5 C4 1.565(3)
C5 C6 1.504(3)
C4 C3 1.511(2)
C4 C12 1.530(2)
C4 C13 1.540(3)
C18 H18 0.9300
C18 C17 1.318(3)
C18 C19 1.506(3)
C31 H31 0.9800
C31 C32 1.505(2)
C31 C41 1.538(2)
C44 H44A 0.9600
C44 H44B 0.9600
C44 H44C 0.9600
C44 C37 1.515(3)
C16 H16 0.9800
C16 C17 1.508(3)
C16 C26 1.540(2)
C3 H3A 0.9300
C34 C35 1.561(2)
C34 C33 1.513(2)
C34 C42 1.528(3)
C35 H35A 0.9700
C35 H35B 0.9700
C35 C36 1.508(3)
C32 H32 0.9300
C32 C33 1.314(3)
C17 H17 0.9300
C33 H33 0.9300
C22 C29 1.512(3)
C22 C21 1.334(3)
C22 C23 1.513(3)
C42 H42A 0.9600
C42 H42B 0.9600
C42 H42C 0.9600
C15 H15A 0.9600
C15 H15B 0.9600
C15 H15C 0.9600
C15 C11 1.534(2)
C39 H39A 0.9700
C39 H39B 0.9700
C39 C38 1.547(3)
C39 C40 1.547(2)
C12 H12A 0.9600
C12 H12B 0.9600
C12 H12C 0.9600
C6 H6 0.9300
C6 C7 1.331(3)
C7 C14 1.510(2)
C7 C8 1.513(3)
C38 H38A 0.9700
C38 H38B 0.9700
C38 C37 1.512(3)
C14 H14A 0.9600
C14 H14B 0.9600
C14 H14C 0.9600
C13 H13A 0.9600
C13 H13B 0.9600
C13 H13C 0.9600
C25 H25A 0.9700
C25 H25B 0.9700
C25 C26 1.536(2)
C25 C24 1.543(2)
C29 H29A 0.9600
C29 H29B 0.9600
C29 H29C 0.9600
C37 C36 1.327(3)
C41 H41 0.9800
C41 C40 1.539(2)
C41 C45 1.527(2)
C19 C20 1.562(3)
C19 C27 1.535(3)
C19 C28 1.535(2)
C21 H21 0.9300
C21 C20 1.501(3)
C40 H40A 0.9700
C40 H40B 0.9700
C26 H26 0.9800
C26 C30 1.532(3)
C8 H8A 0.9700
C8 H8B 0.9700
C8 C9 1.546(3)
C11 H11 0.9800
C11 C10 1.534(2)
C9 H9A 0.9700
C9 H9B 0.9700
C9 C10 1.551(2)
C20 H20A 0.9700
C20 H20B 0.9700
C45 H45A 0.9600
C45 H45B 0.9600
C45 H45C 0.9600
C10 H10A 0.9700
C10 H10B 0.9700
C24 H24A 0.9700
C24 H24B 0.9700
C24 C23 1.545(3)
C30 H30A 0.9600
C30 H30B 0.9600
C30 H30C 0.9600
C23 H23A 0.9700
C23 H23B 0.9700
C27 H27A 0.9600
C27 H27B 0.9600
C27 H27C 0.9600
C36 H36 0.9300
C28 H28A 0.9600
C28 H28B 0.9600
C28 H28C 0.9600

loop_
_geom_torsion_atom_site_label_1
_geom_torsion_atom_site_label_2
_geom_torsion_atom_site_label_3
_geom_torsion_atom_site_label_4
_geom_torsion
O1 C1 C2 C3 -154.79(16)
O1 C1 C11 C15 58.41(17)
O1 C1 C11 C10 -68.17(18)
O2 C16 C17 C18 -162.63(16)
O2 C16 C26 C25 -65.43(19)
O2 C16 C26 C30 60.57(18)
O3 C31 C32 C33 -155.77(15)
O3 C31 C41 C40 -66.62(18)
O3 C31 C41 C45 59.45(17)
C1 C2 C3 C4 -166.51(16)
C1 C11 C10 C9 -151.84(15)
C2 C1 C11 C15 -178.59(14)
C2 C1 C11 C10 54.82(18)
C43 C34 C35 C36 -173.96(16)
C43 C34 C33 C32 -140.03(19)
C5 C4 C3 C2 100.4(2)
C5 C6 C7 C14 4.8(3)
C5 C6 C7 C8 -174.82(17)
C4 C5 C6 C7 115.1(2)
C18 C19 C20 C21 -54.9(2)
C31 C32 C33 C34 -166.89(16)
C31 C41 C40 C39 -151.93(15)
C44 C37 C36 C35 6.6(3)
C34 C35 C36 C37 111.6(2)
C35 C34 C33 C32 102.1(2)
C32 C31 C41 C40 56.83(18)
C32 C31 C41 C45 -177.10(15)
C17 C18 C19 C20 105.9(2)
C17 C18 C19 C27 -15.0(3)
C17 C18 C19 C28 -136.79(19)
C17 C16 C26 C25 57.14(19)
C17 C16 C26 C30 -176.86(14)
C33 C34 C35 C36 -55.6(2)
C22 C21 C20 C19 115.6(2)
C42 C34 C35 C36 67.0(2)
C42 C34 C33 C32 -19.0(3)
C15 C11 C10 C9 81.53(18)
C39 C38 C37 C44 -68.5(2)
C39 C38 C37 C36 111.7(2)
C12 C4 C3 C2 -20.7(3)
C6 C5 C4 C3 -54.28(19)
C6 C5 C4 C12 68.12(19)
C6 C5 C4 C13 -172.44(15)
C6 C7 C8 C9 108.3(2)
C7 C8 C9 C10 -56.9(2)
C38 C39 C40 C41 100.07(18)
C38 C37 C36 C35 -173.57(16)
C14 C7 C8 C9 -71.4(2)
C13 C4 C3 C2 -141.88(19)
C25 C24 C23 C22 -58.5(2)
C29 C22 C21 C20 6.0(3)
C29 C22 C23 C24 -71.1(2)
C41 C31 C32 C33 81.7(2)
C19 C18 C17 C16 -165.56(17)
C21 C22 C23 C24 107.8(2)
C40 C39 C38 C37 -56.5(2)
C26 C16 C17 C18 75.6(2)
C26 C25 C24 C23 103.47(18)
C8 C9 C10 C11 101.84(18)
C11 C1 C2 C3 83.0(2)
C45 C41 C40 C39 82.14(18)
C24 C25 C26 C16 -155.37(15)
C24 C25 C26 C30 78.7(2)
C23 C22 C21 C20 -172.73(17)
C27 C19 C20 C21 67.5(2)
C28 C19 C20 C21 -173.02(17)
